data_4323475
loop_
_publ_author_name
'Claire J. Carmalt'
'Alan H. Cowley'
'Robert D. Culp'
'Richard A. Jones'
'Smuruthi Kamepalli'
'Nicholas C. Norman'

_publ_section_title
;
 Synthesis and Structures of Intramolecularly Base-Coordinated Group 15
 Aryl Halides
;
_journal_name_full 'Inorganic Chemistry'
_journal_page_first 2770
_journal_page_last 2776
_journal_paper_doi 10.1021/ic9701165
_journal_volume 36
_journal_year 1997
_chemical_formula_moiety '[(C6H4CH2NMe2)2SbCl]'
_chemical_formula_sum 'C21 H27 Cl N2 Sb'
_chemical_formula_weight 464.65
_chemical_name_common 'compound 4'
_chemical_name_systematic
;
?
;
_space_group_IT_number 2
_symmetry_cell_setting triclinic
_symmetry_space_group_name_Hall '-P 1'
_symmetry_space_group_name_H-M 'P -1'
_atom_sites_solution_hydrogens geom
_atom_sites_solution_primary direct
_atom_sites_solution_secondary difmap
_audit_creation_method SHELXL
_cell_angle_alpha 70.614(8)
_cell_angle_beta 85.738(9)
_cell_angle_gamma 83.094(9)
_cell_formula_units_Z 2
_cell_length_a 9.1483(11)
_cell_length_b 9.4868(11)
_cell_length_c 12.9776(12)
_cell_measurement_reflns_used 25
_cell_measurement_temperature 293(2)
_cell_measurement_theta_max 20.9
_cell_measurement_theta_min 20.7
_cell_volume 1054.0(2)
_computing_cell_refinement 'Enraf CAD4 Express'
_computing_data_collection 'Enraf CAD4 Express'
_computing_data_reduction 'Siemens SHELXTL'
_computing_molecular_graphics 'Siemens SHELXTL'
_computing_publication_material 'Siemens SHELXTL'
_computing_structure_refinement 'SHELXL-93 (Sheldrick, 1993)'
_computing_structure_solution 'SHELXS-86 (Sheldrick, 1990)'
_diffrn_ambient_temperature 293(2)
_diffrn_measurement_device 'Enraf Nonius CAD4'
_diffrn_measurement_method '2\q-\q scans'
_diffrn_radiation_monochromator graphite
_diffrn_radiation_source 'fine-focus sealed tube'
_diffrn_radiation_type MoK\a
_diffrn_radiation_wavelength 0.71073
_diffrn_reflns_av_R_equivalents 0.0194
_diffrn_reflns_av_sigmaI/netI 0.0824
_diffrn_reflns_limit_h_max 14
_diffrn_reflns_limit_h_min -14
_diffrn_reflns_limit_k_max 14
_diffrn_reflns_limit_k_min -14
_diffrn_reflns_limit_l_max 20
_diffrn_reflns_limit_l_min -3
_diffrn_reflns_number 9852
_diffrn_reflns_theta_max 34.95
_diffrn_reflns_theta_min 2.74
_diffrn_standards_decay_% 6.2
_diffrn_standards_interval_time 1800
_diffrn_standards_number 3
_exptl_absorpt_coefficient_mu 1.441
_exptl_absorpt_correction_T_max 0.89859
_exptl_absorpt_correction_T_min 0.37316
_exptl_absorpt_correction_type SHELXA
_exptl_crystal_colour COLORLESS
_exptl_crystal_density_diffrn 1.464
_exptl_crystal_density_meas ?
_exptl_crystal_description DIAMOND
_exptl_crystal_F_000 470
_exptl_crystal_size_max 0.50
_exptl_crystal_size_mid 0.27
_exptl_crystal_size_min 0.24
_refine_diff_density_max 0.491
_refine_diff_density_min -0.783
_refine_diff_density_rms 0.097
_refine_ls_extinction_method none
_refine_ls_goodness_of_fit_all 1.044
_refine_ls_goodness_of_fit_obs 1.093
_refine_ls_matrix_type full
_refine_ls_number_parameters 250
_refine_ls_number_reflns 8491
_refine_ls_number_restraints 0
_refine_ls_restrained_S_all 1.060
_refine_ls_restrained_S_obs 1.093
_refine_ls_R_factor_all 0.1302
_refine_ls_R_factor_obs 0.0420
_refine_ls_shift/esd_max 0.000
_refine_ls_shift/esd_mean 0.000
_refine_ls_structure_factor_coef Fsqd
_refine_ls_weighting_details 'w=1/[\s^2^(Fo^2^)+(0.0235P)^2^+0.3228P] where P=(Fo^2^+2Fc^2^)/3'
_refine_ls_weighting_scheme calc
_refine_ls_wR_factor_all 0.0852
_refine_ls_wR_factor_obs 0.0647
_reflns_number_observed 4716
_reflns_number_total 8497
_reflns_observed_criterion >2sigma(I)
_cod_data_source_file ic9701165_1.cif
_cod_data_source_block smu15
_cod_depositor_comments
;
The following automatic conversions were performed:

'_exptl_crystal_density_meas' value 'NONE' was changed to '?' - the
value is perceived as not measured.

Automatic conversion script
Id: cif_fix_values 3008 2015-01-20 13:52:24Z robertas 

The following automatic conversions were performed:

'_refine_ls_weighting_scheme' value 'calc
w=1/[\s^2^(Fo^2^)+(0.0235P)^2^+0.3228P] where P=(Fo^2^+2Fc^2^)/3' was
changed to 'calc'. New tag '_refine_ls_weighting_details' was
created. The value of the new tag was set to
'w=1/[\s^2^(Fo^2^)+(0.0235P)^2^+0.3228P] where P=(Fo^2^+2Fc^2^)/3'.

Automatic conversion script
Id: cif_fix_values 3143 2015-03-26 13:38:13Z robertas 
;
_cod_database_code 4323475

loop_
_symmetry_equiv_pos_as_xyz
'x, y, z'
'-x, -y, -z'

loop_
_atom_site_aniso_label
_atom_site_aniso_U_11
_atom_site_aniso_U_22
_atom_site_aniso_U_33
_atom_site_aniso_U_23
_atom_site_aniso_U_13
_atom_site_aniso_U_12
Sb1 0.04088(11) 0.04004(10) 0.04023(10) -0.01286(7) -0.00165(7) -0.00307(7)
Cl1 0.0571(5) 0.0614(5) 0.0747(6) -0.0285(4) 0.0049(4) -0.0242(4)
N1 0.0413(14) 0.067(2) 0.0464(14) -0.0236(13) -0.0023(11) -0.0120(12)
N2 0.048(2) 0.066(2) 0.068(2) -0.0285(15) -0.0151(14) 0.0099(13)
C1 0.044(2) 0.0420(14) 0.0399(15) -0.0145(12) 0.0006(12) -0.0055(12)
C2 0.055(2) 0.047(2) 0.043(2) -0.0186(13) -0.0052(14) -0.0064(13)
C3 0.079(3) 0.047(2) 0.059(2) -0.025(2) -0.003(2) -0.012(2)
C4 0.076(3) 0.050(2) 0.063(2) -0.024(2) -0.005(2) 0.007(2)
C5 0.056(2) 0.065(2) 0.077(2) -0.030(2) -0.008(2) 0.013(2)
C6 0.047(2) 0.055(2) 0.067(2) -0.029(2) -0.003(2) -0.0035(14)
C7 0.067(2) 0.064(2) 0.053(2) -0.031(2) -0.005(2) -0.014(2)
C8 0.077(3) 0.113(3) 0.057(2) -0.025(2) 0.010(2) -0.053(2)
C9 0.048(2) 0.112(3) 0.080(3) -0.047(2) -0.016(2) -0.002(2)
C10 0.0309(13) 0.0471(15) 0.0425(15) -0.0155(12) -0.0016(11) -0.0073(11)
C11 0.0371(15) 0.054(2) 0.048(2) -0.0237(14) -0.0009(13) -0.0106(13)
C12 0.055(2) 0.073(2) 0.057(2) -0.035(2) 0.006(2) -0.015(2)
C13 0.074(2) 0.087(3) 0.040(2) -0.023(2) 0.000(2) -0.033(2)
C14 0.065(2) 0.061(2) 0.048(2) -0.007(2) -0.016(2) -0.017(2)
C15 0.050(2) 0.050(2) 0.048(2) -0.0144(14) -0.0067(14) -0.0068(14)
C16 0.048(2) 0.054(2) 0.067(2) -0.030(2) -0.002(2) 0.0013(14)
C17 0.044(2) 0.121(4) 0.125(4) -0.065(3) -0.009(2) -0.001(2)
C18 0.101(3) 0.081(3) 0.105(4) -0.032(3) -0.040(3) 0.029(3)
C101 0.069(14) 0.269(41) 0.051(11) -0.029(16) -0.003(7) -0.079(19)
C102 0.071(15) 0.152(21) 0.085(14) 0.028(12) 0.025(8) 0.048(12)
C103 0.130(18) 0.084(13) 0.060(12) -0.030(10) 0.026(12) -0.052(13)
C104 0.056(8) 0.087(12) 0.070(10) -0.002(7) -0.002(6) -0.019(6)
C105 0.060(8) 0.078(8) 0.108(11) -0.041(8) 0.022(7) -0.008(6)
C106 0.115(23) 0.122(17) 0.087(17) -0.058(15) 0.040(14) -0.042(13)

loop_
_atom_site_label
_atom_site_type_symbol
_atom_site_fract_x
_atom_site_fract_y
_atom_site_fract_z
_atom_site_U_iso_or_equiv
_atom_site_thermal_displace_type
_atom_site_occupancy
_atom_site_calc_flag
_atom_site_refinement_flags
_atom_site_disorder_group
Sb1 Sb 0.05604(2) 0.07183(2) -0.16201(2) 0.04053(7) Uani 1 d . .
Cl1 Cl -0.18075(9) -0.03721(9) -0.18305(8) 0.0616(2) Uani 1 d . .
N1 N 0.2432(3) 0.2363(3) -0.1590(2) 0.0496(6) Uani 1 d . .
N2 N 0.3362(3) -0.1190(3) -0.2332(2) 0.0596(7) Uani 1 d . .
C1 C -0.0672(3) 0.2801(3) -0.1625(2) 0.0417(6) Uani 1 d . .
C2 C 0.0098(3) 0.3787(3) -0.1327(2) 0.0469(7) Uani 1 d . .
C3 C -0.0609(4) 0.5160(3) -0.1318(3) 0.0593(9) Uani 1 d . .
H3 H -0.0086(4) 0.5829(3) -0.1147(3) 0.063(3) Uiso 1 calc R .
C4 C -0.2074(4) 0.5549(4) -0.1558(3) 0.0624(9) Uani 1 d . .
H4 H -0.2540(4) 0.6470(4) -0.1544(3) 0.063(3) Uiso 1 calc R .
C5 C -0.2833(4) 0.4570(4) -0.1817(3) 0.0658(9) Uani 1 d . .
H5 H -0.3827(4) 0.4821(4) -0.1967(3) 0.063(3) Uiso 1 calc R .
C6 C -0.2146(3) 0.3207(4) -0.1860(3) 0.0545(8) Uani 1 d . .
H6 H -0.2679(3) 0.2558(4) -0.2048(3) 0.063(3) Uiso 1 calc R .
C7 C 0.1643(4) 0.3272(4) -0.0954(3) 0.0575(8) Uani 1 d . .
H7A H 0.2165(4) 0.4138(4) -0.1041(3) 0.063(5) Uiso 1 calc R .
H7B H 0.1619(4) 0.2678(4) -0.0185(3) 0.063(5) Uiso 1 calc R .
C8 C 0.2903(4) 0.3330(5) -0.2671(3) 0.0799(12) Uani 1 d . .
H8A H 0.2062(6) 0.3944(20) -0.3040(9) 0.102(4) Uiso 1 calc R .
H8B H 0.3352(25) 0.2719(5) -0.3091(8) 0.102(4) Uiso 1 calc R .
H8C H 0.3602(22) 0.3961(21) -0.2591(3) 0.102(4) Uiso 1 calc R .
C9 C 0.3723(4) 0.1448(5) -0.0994(3) 0.0758(11) Uani 1 d . .
H9A H 0.3403(5) 0.0815(21) -0.0289(9) 0.102(4) Uiso 1 calc R .
H9B H 0.4396(14) 0.2098(5) -0.0905(19) 0.102(4) Uiso 1 calc R .
H9C H 0.4208(17) 0.0836(21) -0.1402(10) 0.102(4) Uiso 1 calc R .
C10 C 0.0866(3) 0.1237(3) -0.3368(2) 0.0396(6) Uani 1 d . .
C11 C 0.1621(3) 0.0144(3) -0.3772(2) 0.0440(6) Uani 1 d . .
C12 C 0.1774(4) 0.0437(4) -0.4894(3) 0.0578(8) Uani 1 d . .
H12 H 0.2283(4) -0.0283(4) -0.5165(3) 0.063(3) Uiso 1 calc R .
C13 C 0.1185(4) 0.1778(4) -0.5616(3) 0.0644(9) Uani 1 d . .
H13 H 0.1304(4) 0.1964(4) -0.6366(3) 0.063(3) Uiso 1 calc R .
C14 C 0.0424(4) 0.2830(4) -0.5218(3) 0.0592(9) Uani 1 d . .
H14 H 0.0008(4) 0.3728(4) -0.5699(3) 0.063(3) Uiso 1 calc R .
C15 C 0.0269(3) 0.2564(3) -0.4102(2) 0.0492(7) Uani 1 d . .
H15 H -0.0246(3) 0.3292(3) -0.3843(2) 0.063(3) Uiso 1 calc R .
C16 C 0.2221(3) -0.1351(3) -0.2996(3) 0.0541(8) Uani 1 d . .
H16A H 0.1424(3) -0.1824(3) -0.2521(3) 0.063(5) Uiso 1 calc R .
H16B H 0.2624(3) -0.1999(3) -0.3411(3) 0.063(5) Uiso 1 calc R .
C17 C 0.4715(4) -0.0823(5) -0.2985(4) 0.0906(14) Uani 1 d . .
H17A H 0.5439(10) -0.0678(29) -0.2541(7) 0.102(4) Uiso 1 calc R .
H17B H 0.4517(7) 0.0081(17) -0.3590(12) 0.102(4) Uiso 1 calc R .
H17C H 0.5081(16) -0.1631(14) -0.3255(18) 0.102(4) Uiso 1 calc R .
C18 C 0.3630(5) -0.2529(5) -0.1387(4) 0.0967(15) Uani 1 d . .
H18A H 0.4369(21) -0.2379(12) -0.0957(12) 0.102(4) Uiso 1 calc R .
H18B H 0.3965(27) -0.3371(7) -0.1628(4) 0.102(4) Uiso 1 calc R .
H18C H 0.2734(8) -0.2722(17) -0.0954(12) 0.102(4) Uiso 1 calc R .
C101 C 0.6127(26) 0.5098(32) -0.4536(14) 0.130(16) Uani 0.50 d PG -1
D101 H 0.7003(26) 0.5134(32) -0.4230(14) 0.148(14) Uiso 0.50 calc PR -1
C102 C 0.5859(32) 0.3838(26) -0.4708(15) 0.126(13) Uani 0.50 d PG -1
D102 H 0.6548(37) 0.2999(31) -0.4521(16) 0.148(14) Uiso 0.50 calc PR -1
C103 C 0.4596(37) 0.3787(15) -0.5150(14) 0.088(8) Uani 0.50 d PG -1
D103 H 0.4410(44) 0.2913(14) -0.5270(16) 0.148(14) Uiso 0.50 calc PR -1
C104 C 0.3602(32) 0.4997(13) -0.5421(13) 0.076(5) Uani 0.50 d PG -1
D104 H 0.2726(36) 0.4962(16) -0.5727(14) 0.148(14) Uiso 0.50 calc PR -1
C105 C 0.3871(28) 0.6257(16) -0.5248(14) 0.081(5) Uani 0.50 d PG -1
D105 H 0.3181(29) 0.7097(17) -0.5436(15) 0.148(14) Uiso 0.50 calc PR -1
C106 C 0.5133(26) 0.6308(26) -0.4806(15) 0.102(10) Uani 0.50 d PG -1
D106 H 0.5320(28) 0.7183(31) -0.4687(17) 0.148(14) Uiso 0.50 calc PR -1

loop_
_atom_type_symbol
_atom_type_description
_atom_type_scat_dispersion_real
_atom_type_scat_dispersion_imag
_atom_type_scat_source
C C 0.0033 0.0016 'International Tables Vol C Tables 4.2.6.8 and 6.1.1.4'
H H 0.0000 0.0000 'International Tables Vol C Tables 4.2.6.8 and 6.1.1.4'
N N 0.0061 0.0033 'International Tables Vol C Tables 4.2.6.8 and 6.1.1.4'
Cl Cl 0.1484 0.1585 'International Tables Vol C Tables 4.2.6.8 and 6.1.1.4'
Sb Sb -0.5866 1.5461 'International Tables Vol C Tables 4.2.6.8 and 6.1.1.4'

loop_
_geom_angle_atom_site_label_1
_geom_angle_atom_site_label_2
_geom_angle_atom_site_label_3
_geom_angle
_geom_angle_site_symmetry_1
_geom_angle_site_symmetry_3
_geom_angle_publ_flag
C1 Sb1 C10 97.74(10) . . ?
C1 Sb1 N1 75.06(10) . . ?
C10 Sb1 N1 91.57(9) . . ?
C1 Sb1 Cl1 91.31(8) . . ?
C10 Sb1 Cl1 85.50(7) . . ?
N1 Sb1 Cl1 165.58(6) . . ?
C1 Sb1 N2 152.37(9) . . ?
C10 Sb1 N2 66.48(9) . . ?
N1 Sb1 N2 82.58(8) . . ?
Cl1 Sb1 N2 108.97(5) . . ?
C1 Sb1 Sb1 84.85(7) . 2 ?
C10 Sb1 Sb1 169.81(7) . 2 ?
N1 Sb1 Sb1 98.61(6) . 2 ?
Cl1 Sb1 Sb1 84.58(2) . 2 ?
N2 Sb1 Sb1 114.82(5) . 2 ?
Sb1 Cl1 H7B 94.76(7) . 2 ?
Sb1 Cl1 H17A 162.3(4) . 1_455 ?
H7B Cl1 H17A 102.0(2) 2 1_455 ?
C8 N1 C7 110.6(3) . . ?
C8 N1 C9 110.1(3) . . ?
C7 N1 C9 110.1(3) . . ?
C8 N1 Sb1 114.4(2) . . ?
C7 N1 Sb1 101.5(2) . . ?
C9 N1 Sb1 109.7(2) . . ?
C18 N2 C16 111.5(3) . . ?
C18 N2 C17 111.0(3) . . ?
C16 N2 C17 110.8(3) . . ?
C18 N2 Sb1 105.1(2) . . ?
C16 N2 Sb1 78.3(2) . . ?
C17 N2 Sb1 135.1(2) . . ?
C6 C1 C2 118.6(3) . . ?
C6 C1 Sb1 125.6(2) . . ?
C2 C1 Sb1 115.8(2) . . ?
C3 C2 C1 119.5(3) . . ?
C3 C2 C7 122.0(3) . . ?
C1 C2 C7 118.3(3) . . ?
C4 C3 C2 121.1(3) . . ?
C5 C4 C3 119.2(3) . . ?
C4 C5 C6 121.0(3) . . ?
C1 C6 C5 120.5(3) . . ?
N1 C7 C2 110.9(2) . . ?
C15 C10 C11 118.8(3) . . ?
C15 C10 Sb1 122.6(2) . . ?
C11 C10 Sb1 118.5(2) . . ?
C12 C11 C10 119.2(3) . . ?
C12 C11 C16 120.4(3) . . ?
C10 C11 C16 120.4(3) . . ?
C13 C12 C11 121.2(3) . . ?
C14 C13 C12 119.3(3) . . ?
C13 C14 C15 120.3(3) . . ?
C10 C15 C14 121.1(3) . . ?
N2 C16 C11 111.8(3) . . ?
C102 C101 C106 120.0 . . ?
C101 C102 C103 120.0 . . ?
C102 C103 C104 120.0 . . ?
C105 C104 C103 120.0 . . ?
C104 C105 C106 120.0 . . ?
C105 C106 C101 120.0 . . ?

loop_
_geom_bond_atom_site_label_1
_geom_bond_atom_site_label_2
_geom_bond_distance
_geom_bond_site_symmetry_2
_geom_bond_publ_flag
Sb1 C1 2.152(3) . ?
Sb1 C10 2.160(3) . ?
Sb1 N1 2.463(2) . ?
Sb1 Cl1 2.5790(9) . ?
Sb1 N2 3.216(3) . ?
Sb1 Sb1 4.0597(6) 2 ?
Cl1 H7B 2.799(4) 2 ?
Cl1 H17A 2.824(9) 1_455 ?
N1 C8 1.466(4) . ?
N1 C7 1.476(4) . ?
N1 C9 1.480(4) . ?
N2 C18 1.454(5) . ?
N2 C16 1.454(4) . ?
N2 C17 1.458(5) . ?
C1 C6 1.385(4) . ?
C1 C2 1.401(4) . ?
C2 C3 1.386(4) . ?
C2 C7 1.500(4) . ?
C3 C4 1.377(5) . ?
C4 C5 1.361(5) . ?
C5 C6 1.385(4) . ?
C10 C15 1.380(4) . ?
C10 C11 1.401(4) . ?
C11 C12 1.389(4) . ?
C11 C16 1.507(4) . ?
C12 C13 1.380(5) . ?
C13 C14 1.367(5) . ?
C14 C15 1.384(4) . ?
C101 C102 1.340(4) . ?
C101 C106 1.340(4) . ?
C102 C103 1.340(4) . ?
C103 C104 1.340(4) . ?
C104 C105 1.340(4) . ?
C105 C106 1.340(4) . ?
